data_2022418
loop_
_publ_author_name
'Woli\'nska, Ewa'
'Wysocki, Waldemar'
'Branowska, Danuta'
'Karczmarzyk, Zbigniew'

_publ_section_title
;
 Synthesis and structures of three new pyridine-containing oxazoline
 ligands of complexes for asymmetric catalysis
;
_journal_coeditor_code WV3005
_journal_issue 9
_journal_name_full 'Acta Crystallographica Section C'
_journal_page_first
;
;
_journal_paper_doi 10.1107/S2053229621008202
_journal_volume 77
_journal_year 2021
_chemical_absolute_configuration rmad
_chemical_formula_iupac 'C22 H16 F3 N3 O'
_chemical_formula_moiety 'C22 H16 F3 N3 O'
_chemical_formula_sum 'C22 H16 F3 N3 O'
_chemical_formula_weight 395.38
_chemical_name_systematic
2-({2-[(3a<i>R</i>,8a<i>S</i>)-8,8a-Dihydro-3a<i>H</i>-indeno[1,2-<i>d</i>]oxazol-2-yl]phenyl}amino)-5-(trifluoromethyl)pyridine
_space_group_crystal_system monoclinic
_space_group_IT_number 4
_space_group_name_Hall 'P 2yb'
_space_group_name_H-M_alt 'P 1 21 1'
_atom_sites_solution_hydrogens difmap
_atom_sites_solution_primary direct
_atom_sites_solution_secondary difmap
_audit_creation_method SHELXL-2014/7
_cell_angle_alpha 90
_cell_angle_beta 94.718(8)
_cell_angle_gamma 90
_cell_formula_units_Z 2
_cell_length_a 4.9330(5)
_cell_length_b 10.9919(6)
_cell_length_c 17.4202(14)
_cell_measurement_reflns_used 2391
_cell_measurement_temperature 296.6(3)
_cell_measurement_theta_max 75.3780
_cell_measurement_theta_min 3.9990
_cell_volume 941.38(13)
_computing_cell_refinement
;
CrysAlis PRO (Agilent, 2015)
;
_computing_data_collection
;
CrysAlis PRO (Agilent, 2015)
;
_computing_data_reduction
;
CrysAlis PRO (Agilent, 2015)
;
_computing_molecular_graphics
;
ORTEP-3 for Windows (Farrugia, 2012)
;
_computing_publication_material
;
SHELXL2014 (Sheldrick, 2015) and WinGX (Farrugia, 2012)
;
_computing_structure_refinement
;
SHELXL2014 (Sheldrick, 2015)
;
_computing_structure_solution
;
SHELXS2013 (Sheldrick, 2008)
;
_diffrn_ambient_temperature 296.6(3)
_diffrn_detector 'CCD plate'
_diffrn_detector_area_resol_mean 5.2763
_diffrn_measured_fraction_theta_full 0.999
_diffrn_measured_fraction_theta_max 0.980
_diffrn_measurement_device 'four-circle diffractometer'
_diffrn_measurement_device_type 'Agilent SuperNova Single Source diffractometer with an Atlas detector'
_diffrn_measurement_method '\w scans'
_diffrn_radiation_monochromator mirror
_diffrn_radiation_probe x-ray
_diffrn_radiation_type 'Cu K\a'
_diffrn_radiation_wavelength 1.54184
_diffrn_reflns_av_R_equivalents 0.0248
_diffrn_reflns_av_unetI/netI 0.0295
_diffrn_reflns_limit_h_max 5
_diffrn_reflns_limit_h_min -6
_diffrn_reflns_limit_k_max 13
_diffrn_reflns_limit_k_min -13
_diffrn_reflns_limit_l_max 21
_diffrn_reflns_limit_l_min -20
_diffrn_reflns_number 5822
_diffrn_reflns_theta_full 67.679
_diffrn_reflns_theta_max 75.896
_diffrn_reflns_theta_min 4.761
_diffrn_source 'micro-focus sealed X-ray tube'
_exptl_absorpt_coefficient_mu 0.915
_exptl_absorpt_correction_T_max 1.00000
_exptl_absorpt_correction_T_min 0.56770
_exptl_absorpt_correction_type multi-scan
_exptl_absorpt_process_details
;
(CrysAlis PRO; Agilent, 2015)
;
_exptl_crystal_colour colourless
_exptl_crystal_density_diffrn 1.395
_exptl_crystal_description needle
_exptl_crystal_F_000 408
_exptl_crystal_size_max 0.30
_exptl_crystal_size_mid 0.10
_exptl_crystal_size_min 0.10
_refine_diff_density_max 0.237
_refine_diff_density_min -0.166
_refine_ls_abs_structure_details
;
Flack <i>x</i> determined using 1058 quotients [(I+)-(I-)]/[(I+)+(I-)]
(Parsons <i>et al.</i>,  2013)
;
_refine_ls_abs_structure_Flack 0.15(16)
_refine_ls_extinction_method none
_refine_ls_goodness_of_fit_ref 1.072
_refine_ls_hydrogen_treatment mixed
_refine_ls_matrix_type full
_refine_ls_number_parameters 265
_refine_ls_number_reflns 3332
_refine_ls_number_restraints 1
_refine_ls_restrained_S_all 1.072
_refine_ls_R_factor_all 0.0606
_refine_ls_R_factor_gt 0.0563
_refine_ls_shift/su_max 0.000
_refine_ls_shift/su_mean 0.000
_refine_ls_structure_factor_coef Fsqd
_refine_ls_weighting_details 'w=1/[\s^2^(Fo^2^)+(0.0683P)^2^+0.3366P] where P=(Fo^2^+2Fc^2^)/3'
_refine_ls_weighting_scheme calc
_refine_ls_wR_factor_gt 0.1537
_refine_ls_wR_factor_ref 0.1584
_reflns_number_gt 3035
_reflns_number_total 3332
_reflns_threshold_expression 'I > 2\s(I)'
_cod_data_source_file wv3005sup1.cif
_cod_data_source_block 5c
_cod_original_sg_symbol_H-M 'P 21'
_cod_database_code 2022418
_shelx_space_group_comment
;
The symmetry employed for this shelxl refinement is uniquely defined
by the following loop, which should always be used as a source of
symmetry information in preference to the above space-group names.
They are only intended as comments.
;

loop_
_space_group_symop_operation_xyz
'x, y, z'
'-x, y+1/2, -z'

loop_
_atom_site_type_symbol
_atom_site_label
_atom_site_fract_x
_atom_site_fract_y
_atom_site_fract_z
_atom_site_U_iso_or_equiv
_atom_site_adp_type
_atom_site_calc_flag
_atom_site_occupancy
_atom_site_disorder_assembly
_atom_site_disorder_group
C C2 -0.2083(9) 0.5515(4) 0.3128(3) 0.0549(10) Uani d 1 . .
C C3 -0.1639(12) 0.6017(4) 0.3870(3) 0.0682(12) Uani d 1 . .
H H3 -0.0466 0.6673 0.3959 0.102 Uiso calc 1 . .
C C4 -0.2942(13) 0.5533(5) 0.4458(3) 0.0727(14) Uani d 1 . .
H H4 -0.2675 0.5853 0.4952 0.109 Uiso calc 1 . .
C C5 -0.4691(10) 0.4543(5) 0.4304(3) 0.0625(11) Uani d 1 . .
C C6 -0.4988(12) 0.4125(5) 0.3570(3) 0.0735(14) Uani d 1 . .
H H6 -0.6166 0.3474 0.3468 0.110 Uiso calc 1 . .
C C7 -0.6010(12) 0.3954(6) 0.4939(3) 0.0774(15) Uani d 1 . .
C C12 -0.0573(9) 0.5712(4) 0.1789(3) 0.0529(9) Uani d 1 . .
C C13 0.1285(8) 0.6356(4) 0.1359(3) 0.0529(9) Uani d 1 . .
C C14 0.1465(11) 0.6065(5) 0.0589(3) 0.0697(13) Uani d 1 . .
H H14 0.2650 0.6503 0.0306 0.105 Uiso calc 1 . .
C C15 -0.0074(13) 0.5139(6) 0.0233(3) 0.0797(15) Uani d 1 . .
H H15 0.0111 0.4933 -0.0278 0.119 Uiso calc 1 . .
C C16 -0.1889(12) 0.4534(5) 0.0657(3) 0.0729(13) Uani d 1 . .
H H16 -0.2973 0.3927 0.0421 0.109 Uiso calc 1 . .
C C17 -0.2143(10) 0.4797(4) 0.1410(3) 0.0628(11) Uani d 1 . .
H H17 -0.3379 0.4362 0.1679 0.094 Uiso calc 1 . .
C C18 0.2949(8) 0.7362(4) 0.1707(3) 0.0523(9) Uani d 1 . .
C C20 0.6059(8) 0.8866(5) 0.1685(3) 0.0643(12) Uani d 1 . .
H H20 0.7995 0.8654 0.1715 0.097 Uiso calc 1 . .
C C21 0.4891(9) 0.8761(4) 0.2475(3) 0.0585(10) Uani d 1 . .
H H21 0.6331 0.8682 0.2894 0.088 Uiso calc 1 . .
C C23 0.5557(10) 1.0171(5) 0.1397(3) 0.0672(12) Uani d 1 . .
H H23A 0.7239 1.0632 0.1427 0.101 Uiso calc 1 . .
H H23B 0.4762 1.0176 0.0869 0.101 Uiso calc 1 . .
C C24 0.3623(9) 1.0684(4) 0.1929(3) 0.0604(11) Uani d 1 . .
C C25 0.2253(12) 1.1798(5) 0.1885(4) 0.0750(15) Uani d 1 . .
H H25 0.2490 1.2336 0.1484 0.113 Uiso calc 1 . .
C C26 0.0545(13) 1.2083(6) 0.2445(4) 0.0849(17) Uani d 1 . .
H H26 -0.0397 1.2817 0.2414 0.127 Uiso calc 1 . .
C C27 0.0198(12) 1.1307(6) 0.3051(4) 0.0786(15) Uani d 1 . .
H H27 -0.0949 1.1524 0.3426 0.118 Uiso calc 1 . .
C C28 0.1554(9) 1.0209(5) 0.3100(3) 0.0645(12) Uani d 1 . .
H H28 0.1311 0.9675 0.3502 0.097 Uiso calc 1 . .
C C29 0.3274(8) 0.9914(4) 0.2544(3) 0.0543(10) Uani d 1 . .
N N1 -0.3732(9) 0.4570(4) 0.2980(2) 0.0703(11) Uani d 1 . .
N N11 -0.0664(9) 0.6004(4) 0.2560(2) 0.0598(9) Uani d 1 . .
H H11 0.048(15) 0.644(7) 0.273(4) 0.090 Uiso d 1 . .
N N22 0.3135(7) 0.7672(3) 0.2408(2) 0.0553(8) Uani d 1 . .
O O19 0.4408(7) 0.8000(3) 0.1213(2) 0.0670(9) Uani d 1 . .
F F8 -0.6963(10) 0.4752(5) 0.5435(2) 0.1165(15) Uani d 1 . .
F F9 -0.8115(8) 0.3259(4) 0.4696(2) 0.0995(11) Uani d 1 . .
F F10 -0.4317(9) 0.3245(4) 0.5378(2) 0.1147(14) Uani d 1 . .

loop_
_atom_site_aniso_label
_atom_site_aniso_U_11
_atom_site_aniso_U_22
_atom_site_aniso_U_33
_atom_site_aniso_U_12
_atom_site_aniso_U_13
_atom_site_aniso_U_23
C2 0.061(2) 0.043(2) 0.062(2) 0.0034(18) 0.0093(18) -0.0013(18)
C3 0.093(3) 0.049(3) 0.063(3) -0.012(2) 0.010(2) -0.007(2)
C4 0.104(4) 0.054(3) 0.061(3) -0.009(3) 0.014(3) -0.006(2)
C5 0.066(3) 0.053(2) 0.069(3) 0.001(2) 0.010(2) 0.004(2)
C6 0.081(3) 0.065(3) 0.076(3) -0.021(3) 0.017(3) -0.008(2)
C7 0.077(3) 0.081(4) 0.075(3) -0.009(3) 0.013(3) 0.006(3)
C12 0.054(2) 0.046(2) 0.059(2) 0.0061(17) 0.0070(17) -0.0004(18)
C13 0.045(2) 0.050(2) 0.064(2) 0.0096(16) 0.0063(17) -0.0039(19)
C14 0.067(3) 0.078(3) 0.066(3) -0.001(3) 0.014(2) -0.004(3)
C15 0.087(4) 0.094(4) 0.058(3) -0.001(3) 0.009(2) -0.020(3)
C16 0.085(3) 0.065(3) 0.068(3) -0.004(3) 0.000(2) -0.011(2)
C17 0.070(3) 0.050(3) 0.067(3) -0.001(2) 0.001(2) -0.002(2)
C18 0.0372(18) 0.056(2) 0.065(2) 0.0045(16) 0.0084(15) 0.0004(19)
C20 0.0352(19) 0.075(3) 0.084(3) -0.003(2) 0.0095(18) -0.007(3)
C21 0.055(2) 0.057(3) 0.062(2) -0.001(2) -0.0020(18) 0.004(2)
C23 0.057(2) 0.075(3) 0.071(3) -0.018(2) 0.012(2) 0.002(2)
C24 0.054(2) 0.059(3) 0.069(3) -0.012(2) 0.0012(19) 0.004(2)
C25 0.082(3) 0.051(3) 0.090(4) -0.008(2) -0.007(3) 0.005(3)
C26 0.088(4) 0.060(3) 0.105(5) 0.007(3) -0.008(3) -0.018(3)
C27 0.073(3) 0.075(4) 0.089(4) 0.002(3) 0.007(3) -0.023(3)
C28 0.056(2) 0.068(3) 0.070(3) -0.007(2) 0.008(2) -0.008(2)
C29 0.048(2) 0.054(2) 0.060(2) -0.0076(18) 0.0004(16) -0.0014(19)
N1 0.081(3) 0.061(2) 0.070(3) -0.017(2) 0.014(2) -0.014(2)
N11 0.066(2) 0.051(2) 0.063(2) -0.0055(18) 0.0101(17) -0.0051(17)
N22 0.0508(18) 0.054(2) 0.061(2) 0.0019(15) 0.0024(14) 0.0038(16)
O19 0.0599(17) 0.070(2) 0.073(2) -0.0108(15) 0.0205(14) -0.0098(17)
F8 0.140(3) 0.123(3) 0.094(3) -0.016(3) 0.057(2) -0.013(2)
F9 0.099(2) 0.099(3) 0.102(2) -0.031(2) 0.0194(19) 0.009(2)
F10 0.115(3) 0.115(3) 0.112(3) -0.009(3) 0.005(2) 0.052(3)

loop_
_atom_type_symbol
_atom_type_description
_atom_type_scat_dispersion_real
_atom_type_scat_dispersion_imag
_atom_type_scat_source
C C 0.0181 0.0091 'International Tables Vol C Tables 4.2.6.8 and 6.1.1.4'
H H 0.0000 0.0000 'International Tables Vol C Tables 4.2.6.8 and 6.1.1.4'
N N 0.0311 0.0180 'International Tables Vol C Tables 4.2.6.8 and 6.1.1.4'
O O 0.0492 0.0322 'International Tables Vol C Tables 4.2.6.8 and 6.1.1.4'
F F 0.0727 0.0534 'International Tables Vol C Tables 4.2.6.8 and 6.1.1.4'

loop_
_geom_angle_atom_site_label_1
_geom_angle_atom_site_label_2
_geom_angle_atom_site_label_3
_geom_angle_site_symmetry_1
_geom_angle_site_symmetry_3
_geom_angle
_geom_angle_publ_flag
N1 C2 N11 . . 120.6(4) ?
N1 C2 C3 . . 122.0(4) ?
N11 C2 C3 . . 117.4(4) ?
C4 C3 C2 . . 119.4(5) ?
C4 C3 H3 . . 120.3 ?
C2 C3 H3 . . 120.3 ?
C3 C4 C5 . . 118.8(5) ?
C3 C4 H4 . . 120.6 ?
C5 C4 H4 . . 120.6 ?
C6 C5 C4 . . 117.4(5) ?
C6 C5 C7 . . 122.5(5) ?
C4 C5 C7 . . 120.0(5) ?
N1 C6 C5 . . 125.5(5) ?
N1 C6 H6 . . 117.3 ?
C5 C6 H6 . . 117.3 ?
F9 C7 F10 . . 106.4(5) ?
F9 C7 F8 . . 106.0(5) ?
F10 C7 F8 . . 104.4(5) ?
F9 C7 C5 . . 113.2(5) ?
F10 C7 C5 . . 113.0(5) ?
F8 C7 C5 . . 113.2(5) ?
N11 C12 C17 . . 124.2(4) ?
N11 C12 C13 . . 118.0(4) ?
C17 C12 C13 . . 117.7(4) ?
C14 C13 C12 . . 119.4(4) ?
C14 C13 C18 . . 119.4(4) ?
C12 C13 C18 . . 121.2(4) ?
C15 C14 C13 . . 121.7(5) ?
C15 C14 H14 . . 119.1 ?
C13 C14 H14 . . 119.1 ?
C16 C15 C14 . . 118.0(5) ?
C16 C15 H15 . . 121.0 ?
C14 C15 H15 . . 121.0 ?
C17 C16 C15 . . 122.1(5) ?
C17 C16 H16 . . 119.0 ?
C15 C16 H16 . . 119.0 ?
C16 C17 C12 . . 121.0(5) ?
C16 C17 H17 . . 119.5 ?
C12 C17 H17 . . 119.5 ?
N22 C18 O19 . . 118.2(4) ?
N22 C18 C13 . . 126.3(4) ?
O19 C18 C13 . . 115.5(4) ?
O19 C20 C23 . . 111.0(4) ?
O19 C20 C21 . . 102.8(4) ?
C23 C20 C21 . . 107.5(4) ?
O19 C20 H20 . . 111.7 ?
C23 C20 H20 . . 111.7 ?
C21 C20 H20 . . 111.7 ?
N22 C21 C29 . . 112.1(3) ?
N22 C21 C20 . . 104.5(4) ?
C29 C21 C20 . . 104.3(4) ?
N22 C21 H21 . . 111.8 ?
C29 C21 H21 . . 111.8 ?
C20 C21 H21 . . 111.8 ?
C24 C23 C20 . . 104.2(4) ?
C24 C23 H23A . . 110.9 ?
C20 C23 H23A . . 110.9 ?
C24 C23 H23B . . 110.9 ?
C20 C23 H23B . . 110.9 ?
H23A C23 H23B . . 108.9 ?
C29 C24 C25 . . 119.2(5) ?
C29 C24 C23 . . 112.0(4) ?
C25 C24 C23 . . 128.8(5) ?
C26 C25 C24 . . 118.8(6) ?
C26 C25 H25 . . 120.6 ?
C24 C25 H25 . . 120.6 ?
C27 C26 C25 . . 121.6(6) ?
C27 C26 H26 . . 119.2 ?
C25 C26 H26 . . 119.2 ?
C28 C27 C26 . . 119.9(6) ?
C28 C27 H27 . . 120.1 ?
C26 C27 H27 . . 120.1 ?
C27 C28 C29 . . 119.1(5) ?
C27 C28 H28 . . 120.4 ?
C29 C28 H28 . . 120.4 ?
C28 C29 C24 . . 121.4(5) ?
C28 C29 C21 . . 127.9(4) ?
C24 C29 C21 . . 110.6(4) ?
C2 N1 C6 . . 116.9(4) ?
C2 N11 C12 . . 131.9(4) ?
C2 N11 H11 . . 111(5) ?
C12 N11 H11 . . 116(5) ?
C18 N22 C21 . . 106.9(4) ?
C18 O19 C20 . . 106.1(4) ?

loop_
_geom_bond_atom_site_label_1
_geom_bond_atom_site_label_2
_geom_bond_site_symmetry_2
_geom_bond_distance
_geom_bond_publ_flag
C2 N1 . 1.330(6) ?
C2 N11 . 1.368(6) ?
C2 C3 . 1.407(6) ?
C3 C4 . 1.361(7) ?
C3 H3 . 0.9300 ?
C4 C5 . 1.401(7) ?
C4 H4 . 0.9300 ?
C5 C6 . 1.357(7) ?
C5 C7 . 1.478(7) ?
C6 N1 . 1.335(7) ?
C6 H6 . 0.9300 ?
C7 F9 . 1.330(7) ?
C7 F10 . 1.335(7) ?
C7 F8 . 1.343(7) ?
C12 N11 . 1.386(6) ?
C12 C17 . 1.401(6) ?
C12 C13 . 1.420(6) ?
C13 C14 . 1.388(7) ?
C13 C18 . 1.478(6) ?
C14 C15 . 1.386(8) ?
C14 H14 . 0.9300 ?
C15 C16 . 1.379(8) ?
C15 H15 . 0.9300 ?
C16 C17 . 1.359(7) ?
C16 H16 . 0.9300 ?
C17 H17 . 0.9300 ?
C18 N22 . 1.262(6) ?
C18 O19 . 1.361(5) ?
C20 O19 . 1.462(6) ?
C20 C23 . 1.533(8) ?
C20 C21 . 1.539(7) ?
C20 H20 . 0.9800 ?
C21 N22 . 1.477(6) ?
C21 C29 . 1.508(7) ?
C21 H21 . 0.9800 ?
C23 C24 . 1.494(7) ?
C23 H23A . 0.9700 ?
C23 H23B . 0.9700 ?
C24 C29 . 1.387(6) ?
C24 C25 . 1.397(7) ?
C25 C26 . 1.378(10) ?
C25 H25 . 0.9300 ?
C26 C27 . 1.379(9) ?
C26 H26 . 0.9300 ?
C27 C28 . 1.379(8) ?
C27 H27 . 0.9300 ?
C28 C29 . 1.377(7) ?
C28 H28 . 0.9300 ?
N11 H11 . 0.78(7) ?

loop_
_geom_hbond_atom_site_label_D
_geom_hbond_atom_site_label_H
_geom_hbond_atom_site_label_A
_geom_hbond_site_symmetry_A
_geom_hbond_distance_DH
_geom_hbond_distance_HA
_geom_hbond_distance_DA
_geom_hbond_angle_DHA
_geom_hbond_publ_flag
N11 H11 N22 . 0.92(6) 1.83(6) 2.661(6) 149(6) y
C6 H6 F9 . 0.93 2.43 2.762(7) 101 y
C14 H14 O19 . 0.93 2.39 2.748(6) 102 y
C17 H17 N1 . 0.93 2.30 2.915(7) 123 y

loop_
_geom_torsion_atom_site_label_1
_geom_torsion_atom_site_label_2
_geom_torsion_atom_site_label_3
_geom_torsion_atom_site_label_4
_geom_torsion_site_symmetry_1
_geom_torsion_site_symmetry_2
_geom_torsion_site_symmetry_3
_geom_torsion_site_symmetry_4
_geom_torsion
_geom_torsion_publ_flag
N1 C2 C3 C4 . . . . -0.5(8) ?
N11 C2 C3 C4 . . . . -177.9(5) ?
C2 C3 C4 C5 . . . . 0.1(8) ?
C3 C4 C5 C6 . . . . -0.2(8) ?
C3 C4 C5 C7 . . . . 176.5(5) ?
C4 C5 C6 N1 . . . . 0.7(9) ?
C7 C5 C6 N1 . . . . -175.9(6) ?
C6 C5 C7 F9 . . . . -20.1(8) ?
C4 C5 C7 F9 . . . . 163.4(5) ?
C6 C5 C7 F10 . . . . 100.9(7) ?
C4 C5 C7 F10 . . . . -75.6(7) ?
C6 C5 C7 F8 . . . . -140.7(6) ?
C4 C5 C7 F8 . . . . 42.8(7) ?
N11 C12 C13 C14 . . . . 178.6(4) ?
C17 C12 C13 C14 . . . . 0.4(6) ?
N11 C12 C13 C18 . . . . -3.8(6) ?
C17 C12 C13 C18 . . . . 177.9(4) ?
C12 C13 C14 C15 . . . . -1.6(7) ?
C18 C13 C14 C15 . . . . -179.2(5) ?
C13 C14 C15 C16 . . . . 2.4(9) ?
C14 C15 C16 C17 . . . . -1.8(9) ?
C15 C16 C17 C12 . . . . 0.6(8) ?
N11 C12 C17 C16 . . . . -178.0(5) ?
C13 C12 C17 C16 . . . . 0.1(7) ?
C14 C13 C18 N22 . . . . -174.8(5) ?
C12 C13 C18 N22 . . . . 7.6(6) ?
C14 C13 C18 O19 . . . . 5.0(6) ?
C12 C13 C18 O19 . . . . -172.5(4) ?
O19 C20 C21 N22 . . . . 11.7(4) ?
C23 C20 C21 N22 . . . . 128.9(4) ?
O19 C20 C21 C29 . . . . -106.2(4) ?
C23 C20 C21 C29 . . . . 11.0(5) ?
O19 C20 C23 C24 . . . . 99.7(4) ?
C21 C20 C23 C24 . . . . -12.0(5) ?
C20 C23 C24 C29 . . . . 8.8(5) ?
C20 C23 C24 C25 . . . . -172.4(5) ?
C29 C24 C25 C26 . . . . -1.5(7) ?
C23 C24 C25 C26 . . . . 179.9(5) ?
C24 C25 C26 C27 . . . . 1.1(9) ?
C25 C26 C27 C28 . . . . -0.8(9) ?
C26 C27 C28 C29 . . . . 1.0(8) ?
C27 C28 C29 C24 . . . . -1.4(7) ?
C27 C28 C29 C21 . . . . -178.4(4) ?
C25 C24 C29 C28 . . . . 1.7(6) ?
C23 C24 C29 C28 . . . . -179.4(4) ?
C25 C24 C29 C21 . . . . 179.2(4) ?
C23 C24 C29 C21 . . . . -2.0(5) ?
N22 C21 C29 C28 . . . . 59.0(6) ?
C20 C21 C29 C28 . . . . 171.5(4) ?
N22 C21 C29 C24 . . . . -118.2(4) ?
C20 C21 C29 C24 . . . . -5.7(5) ?
N11 C2 N1 C6 . . . . 178.3(5) ?
C3 C2 N1 C6 . . . . 0.9(7) ?
C5 C6 N1 C2 . . . . -1.0(9) ?
N1 C2 N11 C12 . . . . 0.7(8) ?
C3 C2 N11 C12 . . . . 178.2(5) ?
C17 C12 N11 C2 . . . . 2.4(8) ?
C13 C12 N11 C2 . . . . -175.7(4) ?
O19 C18 N22 C21 . . . . 3.5(5) ?
C13 C18 N22 C21 . . . . -176.7(4) ?
C29 C21 N22 C18 . . . . 102.9(4) ?
C20 C21 N22 C18 . . . . -9.6(4) ?
N22 C18 O19 C20 . . . . 4.7(5) ?
C13 C18 O19 C20 . . . . -175.2(3) ?
C23 C20 O19 C18 . . . . -124.6(4) ?
C21 C20 O19 C18 . . . . -10.0(5) ?
